data_2211963
loop_
_publ_author_name
'Hao, Lu-Jiang'
'Liu, Tian-Tian'

_publ_section_title <i>catena</i>-Poly[[aqua(pyrazine-2-carboxylato)iron(II)]-\m-pyrazine-2-carboxylato]
_journal_coeditor_code WM2076
_journal_issue 1
_journal_name_full 'Acta Crystallographica Section E'
_journal_page_first m169
_journal_page_last m171
_journal_paper_doi 10.1107/S1600536806053207
_journal_volume 63
_journal_year 2007
_chemical_formula_iupac '[Fe (C5 H3 N2 O2)2 (H2 O1)]'
_chemical_formula_moiety 'C10 H8 Fe N4 O5'
_chemical_formula_sum 'C10 H8 Fe N4 O5'
_chemical_formula_weight 320.05
_chemical_name_systematic
;
catena-Poly[[aqua(pyrazine-2-carboxylato)iron(II)]-\m-pyrazine-2-carboxylato]
;
_space_group_IT_number 19
_symmetry_cell_setting orthorhombic
_symmetry_space_group_name_Hall 'P 2ac 2ab'
_symmetry_space_group_name_H-M 'P 21 21 21'
_atom_sites_solution_hydrogens geom
_atom_sites_solution_primary direct
_atom_sites_solution_secondary difmap
_audit_creation_method SHELXL-97
_cell_angle_alpha 90.00
_cell_angle_beta 90.00
_cell_angle_gamma 90.00
_cell_formula_units_Z 4
_cell_length_a 7.7905(15)
_cell_length_b 9.8787(19)
_cell_length_c 14.909(3)
_cell_measurement_reflns_used 3711
_cell_measurement_temperature 298(2)
_cell_measurement_theta_max 27.981
_cell_measurement_theta_min 2.962
_cell_volume 1147.4(4)
_computing_cell_refinement 'SAINT (Bruker, 1999)'
_computing_data_collection 'SMART (Bruker, 1998)'
_computing_data_reduction SAINT
_computing_molecular_graphics 'SHELXTL (Bruker, 1999)'
_computing_publication_material SHELXTL
_computing_structure_refinement 'SHELXL97 (Sheldrick, 1997)'
_computing_structure_solution 'SHELXS97 (Sheldrick, 1997)'
_diffrn_ambient_temperature 298(2)
_diffrn_measured_fraction_theta_full 0.994
_diffrn_measured_fraction_theta_max 0.994
_diffrn_measurement_device_type 'Bruker SMART CCD'
_diffrn_measurement_method '\f and \w'
_diffrn_radiation_monochromator graphite
_diffrn_radiation_source 'fine-focus sealed tube'
_diffrn_radiation_type MoK\a
_diffrn_radiation_wavelength 0.71073
_diffrn_reflns_av_R_equivalents 0.0262
_diffrn_reflns_av_sigmaI/netI 0.0305
_diffrn_reflns_limit_h_max 9
_diffrn_reflns_limit_h_min -8
_diffrn_reflns_limit_k_max 11
_diffrn_reflns_limit_k_min -12
_diffrn_reflns_limit_l_max 9
_diffrn_reflns_limit_l_min -18
_diffrn_reflns_number 6291
_diffrn_reflns_theta_full 26.50
_diffrn_reflns_theta_max 26.50
_diffrn_reflns_theta_min 2.47
_diffrn_standards_number 0
_exptl_absorpt_coefficient_mu 1.342
_exptl_absorpt_correction_T_max 0.8775
_exptl_absorpt_correction_T_min 0.8775
_exptl_absorpt_correction_type multi-scan
_exptl_absorpt_process_details '(SADABS; Sheldrick, 1998)'
_exptl_crystal_colour colorless
_exptl_crystal_density_diffrn 1.853
_exptl_crystal_density_method 'not measured'
_exptl_crystal_description block
_exptl_crystal_F_000 648
_exptl_crystal_size_max 0.10
_exptl_crystal_size_mid 0.10
_exptl_crystal_size_min 0.10
_refine_diff_density_max 0.917
_refine_diff_density_min -0.224
_refine_ls_abs_structure_details 'Flack (1983), 987 Friedel pairs'
_refine_ls_abs_structure_Flack 0.453(18)
_refine_ls_extinction_method none
_refine_ls_goodness_of_fit_ref 1.106
_refine_ls_hydrogen_treatment mixed
_refine_ls_matrix_type full
_refine_ls_number_parameters 188
_refine_ls_number_reflns 2370
_refine_ls_number_restraints 3
_refine_ls_restrained_S_all 1.105
_refine_ls_R_factor_all 0.0318
_refine_ls_R_factor_gt 0.0276
_refine_ls_shift/su_max 0.001
_refine_ls_shift/su_mean 0.000
_refine_ls_structure_factor_coef Fsqd
_refine_ls_weighting_details 'w=1/[\s^2^(Fo^2^)+(0.0397P)^2^] where P=(Fo^2^+2Fc^2^)/3'
_refine_ls_weighting_scheme calc
_refine_ls_wR_factor_gt 0.0642
_refine_ls_wR_factor_ref 0.0672
_reflns_number_gt 2215
_reflns_number_total 2370
_reflns_threshold_expression I>2\s(I)
_cod_data_source_file wm2076.cif
_cod_data_source_block I
_cod_database_code 2211963
_cod_database_fobs_code 2211963

loop_
_symmetry_equiv_pos_as_xyz
'x, y, z'
'-x+1/2, -y, z+1/2'
'-x, y+1/2, -z+1/2'
'x+1/2, -y+1/2, -z'

loop_
_atom_site_type_symbol
_atom_site_label
_atom_site_fract_x
_atom_site_fract_y
_atom_site_fract_z
_atom_site_U_iso_or_equiv
_atom_site_adp_type
_atom_site_calc_flag
_atom_site_refinement_flags
_atom_site_occupancy
Fe Fe1 0.92677(4) 0.86587(3) 0.90929(2) 0.01634(10) Uani d . 1
C C1 0.6949(3) 0.6917(3) 0.81677(18) 0.0256(6) Uani d . 1
C C2 0.8718(3) 0.6453(3) 0.78893(17) 0.0247(5) Uani d . 1
C C3 1.1637(4) 0.6690(3) 0.7994(2) 0.0305(7) Uani d . 1
H H3 1.2596 0.7105 0.8244 0.037 Uiso calc R 1
C C4 0.6758(4) 1.0572(3) 1.0107(2) 0.0338(7) Uani d . 1
H H4 0.5855 1.0223 0.9771 0.041 Uiso calc R 1
C C5 0.6419(4) 1.1486(3) 1.0787(2) 0.0396(7) Uani d . 1
H H5A 0.5287 1.1729 1.0901 0.047 Uiso calc R 1
C C6 0.9250(4) 1.1655(3) 1.1088(2) 0.0414(8) Uani d . 1
H H6 1.0149 1.2024 1.1417 0.050 Uiso calc R 1
C C7 0.9625(4) 1.0736(3) 1.04108(19) 0.0307(7) Uani d . 1
C C8 1.1428(4) 1.0284(3) 1.0192(2) 0.0311(7) Uani d . 1
C C9 1.1056(3) 1.0420(3) 0.77249(18) 0.0274(6) Uani d . 1
H H9 1.2015 0.9969 0.7946 0.033 Uiso calc R 1
C C10 0.8149(4) 1.0676(3) 0.7634(2) 0.0309(6) Uani d . 1
H H10 0.7045 1.0422 0.7800 0.037 Uiso calc R 1
N N1 1.0062(3) 0.7082(2) 0.82476(15) 0.0271(5) Uani d . 1
N N2 0.8353(3) 1.0188(2) 0.99261(15) 0.0278(5) Uani d . 1
N N3 0.7655(4) 1.2026(3) 1.1282(2) 0.0480(8) Uani d . 1
N N4 0.9498(3) 1.0048(2) 0.80113(15) 0.0283(5) Uani d . 1
O O1 0.6940(2) 0.7973(2) 0.86886(13) 0.0294(4) Uani d . 1
O O2 0.5688(2) 0.6303(2) 0.79086(13) 0.0389(5) Uani d . 1
O O3 1.1535(3) 0.9350(2) 0.95922(13) 0.0297(4) Uani d . 1
O O4 1.2623(3) 1.0798(3) 1.05891(17) 0.0524(7) Uani d . 1
O O5 0.9186(3) 0.7349(2) 1.01670(13) 0.0364(5) Uani d D 1
H H1W 1.004(3) 0.721(4) 1.055(2) 0.080 Uiso d D 1
H H2W 0.838(4) 0.677(4) 1.036(3) 0.080 Uiso d D 1

loop_
_atom_site_aniso_label
_atom_site_aniso_U_11
_atom_site_aniso_U_22
_atom_site_aniso_U_33
_atom_site_aniso_U_12
_atom_site_aniso_U_13
_atom_site_aniso_U_23
Fe1 0.01506(15) 0.01734(16) 0.01661(16) 0.00004(14) 0.00058(14) -0.00064(14)
C1 0.0220(13) 0.0289(14) 0.0260(14) 0.0005(11) 0.0003(11) 0.0025(11)
C2 0.0262(13) 0.0263(14) 0.0215(12) -0.0035(11) -0.0013(10) 0.0019(11)
C3 0.0224(14) 0.0361(18) 0.0331(15) 0.0016(12) -0.0008(12) -0.0013(12)
C4 0.0270(15) 0.0336(17) 0.0408(17) -0.0026(13) -0.0014(13) -0.0007(13)
C5 0.0314(15) 0.0413(18) 0.0460(18) 0.0038(14) 0.0028(14) -0.0092(16)
C6 0.0336(16) 0.0449(19) 0.0457(19) -0.0025(16) -0.0062(15) -0.0149(13)
C7 0.0302(17) 0.0328(15) 0.0292(15) -0.0018(12) -0.0002(11) 0.0022(12)
C8 0.0280(15) 0.0331(17) 0.0322(15) 0.0009(13) -0.0031(12) 0.0024(13)
C9 0.0251(15) 0.0289(14) 0.0282(14) 0.0000(11) 0.0000(11) 0.0024(11)
C10 0.0228(14) 0.0353(16) 0.0347(16) -0.0015(13) -0.0009(12) 0.0045(13)
N1 0.0239(11) 0.0289(13) 0.0283(13) 0.0015(10) 0.0013(10) 0.0031(10)
N2 0.0259(12) 0.0279(13) 0.0294(12) -0.0002(10) -0.0008(10) -0.0006(10)
N3 0.0397(16) 0.0515(19) 0.0527(17) 0.0044(14) 0.0055(13) -0.0200(14)
N4 0.0287(13) 0.0287(12) 0.0277(11) -0.0001(11) -0.0007(10) 0.0017(10)
O1 0.0251(10) 0.0341(11) 0.0290(10) 0.0019(9) 0.0030(8) -0.0028(9)
O2 0.0252(10) 0.0460(12) 0.0454(12) -0.0052(12) 0.0007(9) -0.0107(10)
O3 0.0261(10) 0.0305(11) 0.0325(11) 0.0031(9) -0.0014(8) -0.0011(9)
O4 0.0301(12) 0.0648(16) 0.0624(16) -0.0043(11) -0.0079(11) -0.0226(13)
O5 0.0339(11) 0.0410(12) 0.0345(11) -0.0101(11) -0.0076(10) 0.0128(9)

loop_
_atom_type_symbol
_atom_type_description
_atom_type_scat_dispersion_real
_atom_type_scat_dispersion_imag
_atom_type_scat_source
C C 0.0033 0.0016 'International Tables Vol C Tables 4.2.6.8 and 6.1.1.4'
H H 0.0000 0.0000 'International Tables Vol C Tables 4.2.6.8 and 6.1.1.4'
N N 0.0061 0.0033 'International Tables Vol C Tables 4.2.6.8 and 6.1.1.4'
O O 0.0106 0.0060 'International Tables Vol C Tables 4.2.6.8 and 6.1.1.4'
Fe Fe 0.3463 0.8444 'International Tables Vol C Tables 4.2.6.8 and 6.1.1.4'

loop_
_geom_angle_atom_site_label_1
_geom_angle_atom_site_label_2
_geom_angle_atom_site_label_3
_geom_angle_site_symmetry_1
_geom_angle_site_symmetry_3
_geom_angle
O1 Fe1 O3 . . 175.80(8)
O1 Fe1 O5 . . 89.64(9)
O3 Fe1 O5 . . 87.31(8)
O1 Fe1 N2 . . 96.54(9)
O3 Fe1 N2 . . 80.52(9)
O5 Fe1 N2 . . 88.92(9)
O1 Fe1 N1 . . 80.63(8)
O3 Fe1 N1 . . 102.28(9)
O5 Fe1 N1 . . 90.58(9)
N2 Fe1 N1 . . 177.13(10)
O1 Fe1 N4 . . 93.77(8)
O3 Fe1 N4 . . 89.29(9)
O5 Fe1 N4 . . 176.59(10)
N2 Fe1 N4 . . 90.75(9)
N1 Fe1 N4 . . 89.92(9)
O2 C1 O1 . . 125.8(2)
O2 C1 C2 . . 119.9(2)
O1 C1 C2 . . 114.4(2)
N1 C2 C9 . 3_746 120.7(2)
N1 C2 C1 . . 117.8(2)
C9 C2 C1 3_746 . 121.5(2)
N1 C3 C10 . 3_746 120.7(3)
N1 C3 H3 . . 119.6
C10 C3 H3 3_746 . 119.6
N2 C4 C5 . . 120.9(3)
N2 C4 H4 . . 119.5
C5 C4 H4 . . 119.5
N3 C5 C4 . . 122.2(3)
N3 C5 H5A . . 118.9
C4 C5 H5A . . 118.9
N3 C6 C7 . . 122.4(3)
N3 C6 H6 . . 118.8
C7 C6 H6 . . 118.8
N2 C7 C6 . . 120.0(3)
N2 C7 C8 . . 116.9(2)
C6 C7 C8 . . 123.1(3)
O4 C8 O3 . . 126.1(3)
O4 C8 C7 . . 119.0(3)
O3 C8 C7 . . 115.0(2)
N4 C9 C2 . 3_756 122.0(2)
N4 C9 H9 . . 119.0
C2 C9 H9 3_756 . 119.0
N4 C10 C3 . 3_756 121.6(3)
N4 C10 H10 . . 119.2
C3 C10 H10 3_756 . 119.2
C2 N1 C3 . . 118.2(2)
C2 N1 Fe1 . . 110.85(18)
C3 N1 Fe1 . . 130.8(2)
C4 N2 C7 . . 117.9(2)
C4 N2 Fe1 . . 130.5(2)
C7 N2 Fe1 . . 111.21(19)
C5 N3 C6 . . 116.6(3)
C9 N4 C10 . . 116.7(2)
C9 N4 Fe1 . . 119.73(18)
C10 N4 Fe1 . . 123.36(19)
C1 O1 Fe1 . . 116.13(17)
C8 O3 Fe1 . . 116.00(18)
Fe1 O5 H1W . . 125(2)
Fe1 O5 H2W . . 133(2)
H1W O5 H2W . . 103(2)

loop_
_geom_bond_atom_site_label_1
_geom_bond_atom_site_label_2
_geom_bond_site_symmetry_2
_geom_bond_distance
_geom_bond_publ_flag
Fe1 O1 . 2.028(2) y
Fe1 O3 . 2.035(2) y
Fe1 O5 . 2.0594(19) y
Fe1 N2 . 2.081(2) y
Fe1 N1 . 2.097(2) y
Fe1 N4 . 2.125(2) y
C1 O2 . 1.218(3) ?
C1 O1 . 1.300(3) ?
C1 C2 . 1.510(4) ?
C2 N1 . 1.329(3) ?
C2 C9 3_746 1.383(4) ?
C3 N1 . 1.340(4) ?
C3 C10 3_746 1.382(4) ?
C3 H3 . 0.9300 ?
C4 N2 . 1.327(4) ?
C4 C5 . 1.383(4) ?
C4 H4 . 0.9300 ?
C5 N3 . 1.325(4) ?
C5 H5A . 0.9300 ?
C6 N3 . 1.328(4) ?
C6 C7 . 1.389(4) ?
C6 H6 . 0.9300 ?
C7 N2 . 1.340(4) ?
C7 C8 . 1.510(4) ?
C8 O4 . 1.214(4) ?
C8 O3 . 1.288(4) ?
C9 N4 . 1.338(3) ?
C9 C2 3_756 1.383(4) ?
C9 H9 . 0.9300 ?
C10 N4 . 1.343(4) ?
C10 C3 3_756 1.382(4) ?
C10 H10 . 0.9300 ?
O5 H1W . 0.887(18) ?
O5 H2W . 0.899(18) ?

loop_
_geom_hbond_atom_site_label_D
_geom_hbond_atom_site_label_H
_geom_hbond_atom_site_label_A
_geom_hbond_site_symmetry_A
_geom_hbond_distance_DH
_geom_hbond_distance_HA
_geom_hbond_distance_DA
_geom_hbond_angle_DHA
O5 H1W O1 4_567 0.887(18) 1.874(18) 2.759(3) 176(4)
O5 H2W O3 4_467 0.899(18) 1.814(19) 2.686(3) 163(4)
